data_4323430
loop_
_publ_author_name
'G. Attilio Ardizzoia'
'Girolamo La Monica'
'Angelo Maspero'
'Massimo Moret'
'Norberto Masciocchi'

_publ_contact_author 'G.Attilio Ardizzoia'
_publ_contact_author_email attilio@csmtbo.mi.cnr.it
_publ_section_title
;
 Silver(I) Pyrazolates. Synthesis and X-ray and 31P-NMR Characterization
 of Triphenylphosphine Complexes and Their Reactivity toward
 Heterocumulenes
;
_journal_name_full 'Inorganic Chemistry'
_journal_page_first 2321
_journal_page_last 2328
_journal_paper_doi 10.1021/ic960908j
_journal_volume 36
_journal_year 1997
_chemical_formula_sum 'C21 H18 Ag N2 P'
_chemical_formula_weight 437.21
_space_group_IT_number 2
_symmetry_space_group_name_Hall '-P 1'
_symmetry_space_group_name_H-M 'P -1'
_atom_sites_solution_hydrogens geom
_atom_sites_solution_primary direct
_atom_sites_solution_secondary difmap
_audit_creation_method SHELXL
_cell_angle_alpha 93.59(2)
_cell_angle_beta 64.01(2)
_cell_angle_gamma 107.24(2)
_cell_formula_units_Z 2
_cell_length_a 9.567(2)
_cell_length_b 11.440(2)
_cell_length_c 10.073(2)
_cell_measurement_reflns_used 25
_cell_measurement_temperature 293(2)
_cell_measurement_theta_max 14
_cell_measurement_theta_min 10
_cell_volume 943.5(4)
_computing_molecular_graphics 'ORTEP (Johnson)'
_computing_structure_refinement 'SHELXL-93 (Sheldrick, 1993)'
_computing_structure_solution 'SHELXS-86 (Sheldrick, 1990)'
_diffrn_ambient_temperature 293(2)
_diffrn_measurement_device CAD-4
_diffrn_measurement_method 'omega scans'
_diffrn_radiation_monochromator graphite
_diffrn_radiation_source 'fine-focus sealed tube'
_diffrn_radiation_type MoK\a
_diffrn_radiation_wavelength 0.71073
_diffrn_reflns_av_R_equivalents 0.0000
_diffrn_reflns_av_sigmaI/netI 0.0396
_diffrn_reflns_limit_h_max 11
_diffrn_reflns_limit_h_min -10
_diffrn_reflns_limit_k_max 13
_diffrn_reflns_limit_k_min -13
_diffrn_reflns_limit_l_max 11
_diffrn_reflns_limit_l_min 0
_diffrn_reflns_number 3305
_diffrn_reflns_theta_max 24.98
_diffrn_reflns_theta_min 3.04
_diffrn_standards_decay_% 0
_diffrn_standards_interval_time '7200 s'
_diffrn_standards_number 3
_exptl_absorpt_coefficient_mu 1.158
_exptl_absorpt_correction_T_max 1.00
_exptl_absorpt_correction_T_min 0.92
_exptl_absorpt_correction_type psi-scan
_exptl_crystal_colour colorless
_exptl_crystal_density_diffrn 1.539
_exptl_crystal_description prism
_exptl_crystal_F_000 440
_exptl_crystal_size_max 0.08
_exptl_crystal_size_mid 0.06
_exptl_crystal_size_min 0.06
_refine_diff_density_max 0.364
_refine_diff_density_min -0.448
_refine_diff_density_rms 0.070
_refine_ls_extinction_method none
_refine_ls_goodness_of_fit_all 1.034
_refine_ls_goodness_of_fit_obs 1.064
_refine_ls_hydrogen_treatment riding
_refine_ls_matrix_type full
_refine_ls_number_parameters 191
_refine_ls_number_reflns 3305
_refine_ls_number_restraints 0
_refine_ls_restrained_S_all 1.034
_refine_ls_restrained_S_obs 1.064
_refine_ls_R_factor_all 0.0591
_refine_ls_R_factor_obs 0.0283
_refine_ls_shift/esd_max 0.736
_refine_ls_shift/esd_mean 0.143
_refine_ls_structure_factor_coef Fsqd
_refine_ls_weighting_details 'w=1/[\s^2^(Fo^2^)+(0.0376P)^2^+0.2542P] where P=(Fo^2^+2Fc^2^)/3'
_refine_ls_weighting_scheme calc
_refine_ls_wR_factor_all 0.0730
_refine_ls_wR_factor_obs 0.0652
_reflns_number_observed 2532
_reflns_number_total 3305
_reflns_observed_criterion >2sigma(I)
_cod_data_source_file ic960908j_1.cif
_cod_data_source_block Complex1
_cod_depositor_comments
;
The following automatic conversions were performed:

'_refine_ls_weighting_scheme' value 'calc
w=1/[\s^2^(Fo^2^)+(0.0376P)^2^+0.2542P] where P=(Fo^2^+2Fc^2^)/3' was
changed to 'calc'. New tag '_refine_ls_weighting_details' was
created. The value of the new tag was set to
'w=1/[\s^2^(Fo^2^)+(0.0376P)^2^+0.2542P] where P=(Fo^2^+2Fc^2^)/3'.

Automatic conversion script
Id: cif_fix_values 3143 2015-03-26 13:38:13Z robertas 
;
_cod_original_cell_volume 943.5(3)
_cod_database_code 4323430

loop_
_symmetry_equiv_pos_as_xyz
'x, y, z'
'-x, -y, -z'

loop_
_atom_site_aniso_label
_atom_site_aniso_U_11
_atom_site_aniso_U_22
_atom_site_aniso_U_33
_atom_site_aniso_U_23
_atom_site_aniso_U_13
_atom_site_aniso_U_12
Ag 0.0584(2) 0.0382(2) 0.0471(2) 0.00603(11) -0.02557(14) 0.01438(12)
P 0.0426(5) 0.0369(4) 0.0361(5) 0.0043(4) -0.0156(4) 0.0143(4)
N1 0.045(2) 0.046(2) 0.044(2) 0.0114(13) -0.0198(15) 0.0107(13)
N2 0.059(2) 0.046(2) 0.040(2) 0.0053(13) -0.0183(15) 0.0201(15)
C1 0.056(2) 0.062(2) 0.043(2) 0.013(2) -0.017(2) 0.011(2)
C2 0.065(3) 0.086(3) 0.043(2) -0.006(2) -0.014(2) 0.037(2)
C3 0.076(3) 0.065(3) 0.051(2) -0.003(2) -0.021(2) 0.042(2)
C4 0.046(2) 0.052(2) 0.030(2) -0.0022(15) -0.015(2) 0.023(2)
C5 0.048(2) 0.065(2) 0.048(2) -0.008(2) -0.020(2) 0.017(2)
C6 0.047(2) 0.106(4) 0.056(3) -0.023(3) -0.023(2) 0.023(2)
C7 0.071(3) 0.129(5) 0.056(3) -0.031(3) -0.031(3) 0.065(3)
C8 0.091(3) 0.092(3) 0.050(2) -0.017(2) -0.027(2) 0.064(3)
C9 0.064(3) 0.059(2) 0.043(2) -0.001(2) -0.018(2) 0.032(2)
C10 0.045(2) 0.039(2) 0.042(2) 0.0025(15) -0.019(2) 0.015(2)
C11 0.082(3) 0.061(3) 0.048(2) 0.000(2) -0.034(2) 0.010(2)
C12 0.098(4) 0.069(3) 0.074(3) -0.020(3) -0.054(3) 0.010(3)
C13 0.065(3) 0.054(3) 0.078(3) -0.010(2) -0.029(3) 0.002(2)
C14 0.062(3) 0.055(2) 0.058(3) 0.007(2) -0.014(2) 0.000(2)
C15 0.060(2) 0.049(2) 0.044(2) 0.003(2) -0.020(2) 0.005(2)
C16 0.043(2) 0.033(2) 0.041(2) -0.0002(14) -0.017(2) 0.0079(15)
C17 0.061(3) 0.079(3) 0.064(3) -0.016(2) -0.032(2) 0.035(2)
C18 0.068(3) 0.090(3) 0.057(3) -0.027(2) -0.022(2) 0.040(3)
C19 0.066(3) 0.057(3) 0.054(2) -0.015(2) -0.025(2) 0.007(2)
C20 0.081(3) 0.081(3) 0.060(3) -0.016(2) -0.045(3) 0.030(3)
C21 0.068(3) 0.073(3) 0.053(2) -0.015(2) -0.034(2) 0.039(2)

loop_
_atom_site_label
_atom_site_type_symbol
_atom_site_fract_x
_atom_site_fract_y
_atom_site_fract_z
_atom_site_U_iso_or_equiv
_atom_site_thermal_displace_type
_atom_site_occupancy
_atom_site_calc_flag
_atom_site_refinement_flags
_atom_site_disorder_group
Ag Ag 0.00326(4) -0.37852(2) 0.37250(3) 0.04661(11) Uani 1 d . .
P P 0.00308(11) -0.23000(8) 0.21795(10) 0.0382(2) Uani 1 d . .
N1 N 0.2091(4) -0.4500(3) 0.3257(3) 0.0451(7) Uani 1 d . .
N2 N 0.2030(4) -0.5407(3) 0.4111(3) 0.0481(7) Uani 1 d . .
C1 C 0.3474(5) -0.4315(4) 0.2003(4) 0.0559(10) Uani 1 d . .
H1 H 0.3808(5) -0.3742(4) 0.1226(4) 0.071(8) Uiso 1 calc R .
C2 C 0.4325(5) -0.5075(4) 0.2016(5) 0.0652(11) Uani 1 d . .
H2 H 0.5319(5) -0.5127(4) 0.1284(5) 0.071(8) Uiso 1 calc R .
C3 C 0.3380(5) -0.5748(4) 0.3355(4) 0.0616(11) Uani 1 d . .
H3 H 0.3638(5) -0.6356(4) 0.3692(4) 0.071(8) Uiso 1 calc R .
C4 C -0.1840(2) -0.1867(2) 0.2874(3) 0.0410(8) Uani 1 d G .
C5 C -0.3300(3) -0.2811(2) 0.3489(3) 0.0540(9) Uani 1 d G .
H5 H -0.3291(4) -0.3614(2) 0.3571(4) 0.065 Uiso 1 calc R .
C6 C -0.4773(2) -0.2555(3) 0.3981(3) 0.0705(13) Uani 1 d G .
H6 H -0.5750(3) -0.3187(3) 0.4392(4) 0.085 Uiso 1 calc R .
C7 C -0.4786(3) -0.1356(3) 0.3859(3) 0.0771(14) Uani 1 d G .
H7 H -0.5772(3) -0.1184(4) 0.4188(4) 0.093 Uiso 1 calc R .
C8 C -0.3326(4) -0.0412(2) 0.3244(3) 0.0707(13) Uani 1 d G .
H8 H -0.3335(5) 0.0391(3) 0.3162(4) 0.085 Uiso 1 calc R .
C9 C -0.1853(3) -0.0668(2) 0.2752(3) 0.0543(10) Uani 1 d G .
H9 H -0.0876(3) -0.0036(2) 0.2341(4) 0.065 Uiso 1 calc R .
C10 C 0.1597(3) -0.0842(2) 0.1909(2) 0.0410(8) Uani 1 d G .
C11 C 0.1850(3) -0.0412(2) 0.3131(2) 0.0645(11) Uani 1 d G .
H11 H 0.1248(5) -0.0874(3) 0.4038(2) 0.077 Uiso 1 calc R .
C12 C 0.3003(4) 0.0708(2) 0.2998(3) 0.0788(14) Uani 1 d G .
H12 H 0.3172(5) 0.0996(3) 0.3816(3) 0.095 Uiso 1 calc R .
C13 C 0.3903(3) 0.1399(2) 0.1642(3) 0.0707(12) Uani 1 d G .
H13 H 0.4675(4) 0.2149(2) 0.1553(4) 0.085 Uiso 1 calc R .
C14 C 0.3650(3) 0.0969(2) 0.0420(2) 0.0668(12) Uani 1 d G .
H14 H 0.4252(5) 0.1431(3) -0.0487(3) 0.080 Uiso 1 calc R .
C15 C 0.2497(3) -0.0151(2) 0.0553(2) 0.0543(10) Uani 1 d G .
H15 H 0.2328(5) -0.0439(3) -0.0265(3) 0.065 Uiso 1 calc R .
C16 C 0.0346(3) -0.2742(2) 0.0314(2) 0.0400(8) Uani 1 d G .
C17 C 0.1532(3) -0.3326(3) -0.0421(3) 0.0637(11) Uani 1 d G .
H17 H 0.2107(4) -0.3496(4) 0.0046(4) 0.076 Uiso 1 calc R .
C18 C 0.1859(3) -0.3654(3) -0.1856(3) 0.0710(12) Uani 1 d G .
H18 H 0.2652(4) -0.4044(4) -0.2348(4) 0.085 Uiso 1 calc R .
C19 C 0.0999(3) -0.3400(3) -0.2554(2) 0.0627(11) Uani 1 d G .
H19 H 0.1217(5) -0.3620(4) -0.3514(2) 0.075 Uiso 1 calc R .
C20 C -0.0188(3) -0.2817(3) -0.1819(3) 0.0677(12) Uani 1 d G .
H20 H -0.0763(5) -0.2646(4) -0.2286(4) 0.081 Uiso 1 calc R .
C21 C -0.0514(3) -0.2488(2) -0.0385(3) 0.0585(10) Uani 1 d G .
H21 H -0.1308(4) -0.2098(4) 0.0107(4) 0.070 Uiso 1 calc R .

loop_
_atom_type_symbol
_atom_type_description
_atom_type_scat_dispersion_real
_atom_type_scat_dispersion_imag
_atom_type_scat_source
C C 0.0033 0.0016 'International Tables Vol C Tables 4.2.6.8 and 6.1.1.4'
H H 0.0000 0.0000 'International Tables Vol C Tables 4.2.6.8 and 6.1.1.4'
N N 0.0061 0.0033 'International Tables Vol C Tables 4.2.6.8 and 6.1.1.4'
P P 0.1023 0.0942 'International Tables Vol C Tables 4.2.6.8 and 6.1.1.4'
Ag Ag -0.8971 1.1015 'International Tables Vol C Tables 4.2.6.8 and 6.1.1.4'

loop_
_geom_angle_atom_site_label_1
_geom_angle_atom_site_label_2
_geom_angle_atom_site_label_3
_geom_angle
_geom_angle_site_symmetry_1
_geom_angle_site_symmetry_3
_geom_angle_publ_flag
N1 Ag N2 110.68(10) . 2_546 ?
N1 Ag P 125.24(8) . . ?
N2 Ag P 124.04(8) 2_546 . ?
N1 Ag Ag 55.57(7) . 2_546 ?
N2 Ag Ag 55.15(8) 2_546 2_546 ?
P Ag Ag 179.16(3) . 2_546 ?
C10 P C4 103.47(12) . . ?
C10 P C16 105.41(11) . . ?
C4 P C16 103.36(11) . . ?
C10 P Ag 112.72(8) . . ?
C4 P Ag 115.29(8) . . ?
C16 P Ag 115.30(8) . . ?
C1 N1 N2 107.1(3) . . ?
C1 N1 Ag 127.7(2) . . ?
N2 N1 Ag 124.2(2) . . ?
C3 N2 N1 107.3(3) . . ?
C3 N2 Ag 127.9(2) . 2_546 ?
N1 N2 Ag 124.8(2) . 2_546 ?
N1 C1 C2 111.1(3) . . ?
C1 C2 C3 104.1(4) . . ?
N2 C3 C2 110.5(4) . . ?
C5 C4 C9 120.0 . . ?
C5 C4 P 116.88(14) . . ?
C9 C4 P 123.06(14) . . ?
C6 C5 C4 120.0 . . ?
C5 C6 C7 120.0 . . ?
C8 C7 C6 120.0 . . ?
C9 C8 C7 120.0 . . ?
C8 C9 C4 120.0 . . ?
C11 C10 C15 120.0 . . ?
C11 C10 P 117.48(13) . . ?
C15 C10 P 122.50(13) . . ?
C12 C11 C10 120.0 . . ?
C11 C12 C13 120.0 . . ?
C14 C13 C12 120.0 . . ?
C13 C14 C15 120.0 . . ?
C14 C15 C10 120.0 . . ?
C17 C16 C21 120.0 . . ?
C17 C16 P 117.29(13) . . ?
C21 C16 P 122.69(13) . . ?
C16 C17 C18 120.0 . . ?
C19 C18 C17 120.0 . . ?
C18 C19 C20 120.0 . . ?
C21 C20 C19 120.0 . . ?
C20 C21 C16 120.0 . . ?

loop_
_geom_bond_atom_site_label_1
_geom_bond_atom_site_label_2
_geom_bond_distance
_geom_bond_site_symmetry_2
_geom_bond_publ_flag
Ag N1 2.204(3) . ?
Ag N2 2.213(3) 2_546 ?
Ag P 2.3761(10) . ?
Ag Ag 3.8701(10) 2_546 ?
P C10 1.822(2) . ?
P C4 1.822(2) . ?
P C16 1.831(2) . ?
N1 C1 1.339(5) . ?
N1 N2 1.362(4) . ?
N2 C3 1.342(5) . ?
N2 Ag 2.213(3) 2_546 ?
C1 C2 1.360(6) . ?
C2 C3 1.370(6) . ?
C4 C5 1.39 . ?
C4 C9 1.39 . ?
C5 C6 1.39 . ?
C6 C7 1.39 . ?
C7 C8 1.39 . ?
C8 C9 1.39 . ?
C10 C11 1.39 . ?
C10 C15 1.39 . ?
C11 C12 1.39 . ?
C12 C13 1.39 . ?
C13 C14 1.39 . ?
C14 C15 1.39 . ?
C16 C17 1.39 . ?
C16 C21 1.39 . ?
C17 C18 1.39 . ?
C18 C19 1.39 . ?
C19 C20 1.39 . ?
C20 C21 1.39 . ?
